data_4518285
loop_
_publ_author_name
'Cametti, Georgia'
'Scheinost, Andreas C.'
'Churakov, Sergey V.'

_publ_section_title
;
 Structural Evolution of Ag-LEV Zeolite upon Heating: An In Situ
 Single-Crystal X-ray Diffraction (SC-XRD) and X-ray Absorption
 Spectroscopy (XAS) Study.
;
_journal_issue 49
_journal_name_full 'ACS omega'
_journal_page_first 31774
_journal_page_last 31783
_journal_paper_doi 10.1021/acsomega.0c04455
_journal_volume 5
_journal_year 2020
_chemical_formula_sum 'Ag7.98 O108 Si54'
_chemical_formula_weight 4105.66
_chemical_name_common Ag-levyne
_space_group_crystal_system trigonal
_space_group_IT_number 160
_space_group_name_Hall 'R 3 -2"'
_space_group_name_H-M_alt 'R 3 m :H'
_atom_sites_solution_primary dual
_atom_sites_solution_secondary difmap
_audit_creation_method SHELXL-2014
_cell_angle_alpha 90.00(3)
_cell_angle_beta 90.00(3)
_cell_angle_gamma 120.00(3)
_cell_formula_units_Z 1
_cell_length_a 12.955(3)
_cell_length_b 12.955(3)
_cell_length_c 23.623(5)
_cell_measurement_reflns_used 2136
_cell_measurement_temperature 296(2)
_cell_measurement_theta_max 22.34
_cell_measurement_theta_min 2.5
_cell_volume 3433.5(17)
_computing_structure_refinement 'SHELXL-2014 (Sheldrick, 2014)'
_diffrn_ambient_temperature 296(2)
_diffrn_measured_fraction_theta_full 1.000
_diffrn_measured_fraction_theta_max 1.000
_diffrn_measurement_device_type 'APEX II'
_diffrn_radiation_type MoK\a
_diffrn_radiation_wavelength 0.71073
_diffrn_reflns_av_R_equivalents 0.0761
_diffrn_reflns_av_unetI/netI 0.0537
_diffrn_reflns_Laue_measured_fraction_full 1.000
_diffrn_reflns_Laue_measured_fraction_max 1.000
_diffrn_reflns_limit_h_max 16
_diffrn_reflns_limit_h_min -16
_diffrn_reflns_limit_k_max 16
_diffrn_reflns_limit_k_min -12
_diffrn_reflns_limit_l_max 30
_diffrn_reflns_limit_l_min -22
_diffrn_reflns_number 12120
_diffrn_reflns_point_group_measured_fraction_full 0.928
_diffrn_reflns_point_group_measured_fraction_max 0.910
_diffrn_reflns_theta_full 25.242
_diffrn_reflns_theta_max 26.968
_diffrn_reflns_theta_min 2.009
_diffrn_source 'fine-focus sealed tube'
_exptl_absorpt_coefficient_mu 1.696
_exptl_absorpt_correction_T_max 0.7455
_exptl_absorpt_correction_T_min 0.4715
_exptl_absorpt_correction_type multi-scan
_exptl_crystal_colour gray
_exptl_crystal_density_diffrn 1.986
_exptl_crystal_description fragment
_exptl_crystal_F_000 1995
_exptl_crystal_size_max 0.180
_exptl_crystal_size_mid 0.150
_exptl_crystal_size_min 0.100
_refine_diff_density_max 0.774
_refine_diff_density_min -0.788
_refine_diff_density_rms 0.127
_refine_ls_abs_structure_details
;
 Flack x determined using 399 quotients [(I+)-(I-)]/[(I+)+(I-)]
 (Parsons, Flack and Wagner, Acta Cryst. B69 (2013) 249-259).
;
_refine_ls_abs_structure_Flack 0.54(6)
_refine_ls_extinction_method none
_refine_ls_goodness_of_fit_ref 1.092
_refine_ls_hydrogen_treatment undef
_refine_ls_matrix_type full
_refine_ls_number_parameters 98
_refine_ls_number_reflns 1717
_refine_ls_number_restraints 1
_refine_ls_restrained_S_all 1.092
_refine_ls_R_factor_all 0.1198
_refine_ls_R_factor_gt 0.0758
_refine_ls_shift/su_max 0.003
_refine_ls_shift/su_mean 0.001
_refine_ls_structure_factor_coef Fsqd
_refine_ls_weighting_details 'w=1/[\s^2^(Fo^2^)+(0.1033P)^2^+34.2167P] where P=(Fo^2^+2Fc^2^)/3'
_refine_ls_weighting_scheme calc
_refine_ls_wR_factor_gt 0.2118
_refine_ls_wR_factor_ref 0.2416
_reflns_Friedel_coverage 0.812
_reflns_Friedel_fraction_full 0.856
_reflns_Friedel_fraction_max 0.819
_reflns_number_gt 1049
_reflns_number_total 1717
_reflns_threshold_expression 'I > 2\s(I)'
_cod_data_source_file ao0c04455_si_008.cif
_cod_data_source_block shelx
_cod_depositor_comments 'Adding full bibliography for 4518279--4518286.cif.'
_cod_database_code 4518285
_shelx_space_group_comment
;
The symmetry employed for this shelxl refinement is uniquely defined
by the following loop, which should always be used as a source of
symmetry information in preference to the above space-group names.
They are only intended as comments.
;
_shelxl_version_number 2014-1

loop_
_space_group_symop_operation_xyz
'x, y, z'
'-y, x-y, z'
'-x+y, -x, z'
'-y, -x, z'
'-x+y, y, z'
'x, x-y, z'
'x+2/3, y+1/3, z+1/3'
'-y+2/3, x-y+1/3, z+1/3'
'-x+y+2/3, -x+1/3, z+1/3'
'-y+2/3, -x+1/3, z+1/3'
'-x+y+2/3, y+1/3, z+1/3'
'x+2/3, x-y+1/3, z+1/3'
'x+1/3, y+2/3, z+2/3'
'-y+1/3, x-y+2/3, z+2/3'
'-x+y+1/3, -x+2/3, z+2/3'
'-y+1/3, -x+2/3, z+2/3'
'-x+y+1/3, y+2/3, z+2/3'
'x+1/3, x-y+2/3, z+2/3'

loop_
_atom_site_label
_atom_site_type_symbol
_atom_site_fract_x
_atom_site_fract_y
_atom_site_fract_z
_atom_site_U_iso_or_equiv
_atom_site_adp_type
_atom_site_occupancy
_atom_site_site_symmetry_order
_atom_site_calc_flag
_atom_site_refinement_flags_posn
_atom_site_refinement_flags_adp
_atom_site_refinement_flags_occupancy
_atom_site_disorder_assembly
_atom_site_disorder_group
T1 Si 0.2445(5) 0.2429(5) 0.51544(17) 0.0611(18) Uani 1 1 d . . . . .
T11 Si 0.2426(5) 0.2441(5) 0.63957(19) 0.0520(17) Uiso 0.941(9) 1 d . . P . .
T11B Si 0.424(6) 0.345(6) 0.632(3) 0.0520(17) Uiso 0.059(9) 1 d . . P . .
T2 Si 0.4239(4) 0.3322(6) 0.4112(3) 0.0440(9) Uani 1 1 d . . . . .
O1 O 0.3544(13) 0.3131(13) 0.4699(6) 0.078(4) Uiso 1 1 d . . . . .
O11 O 0.3691(11) 0.3728(10) 0.3593(5) 0.065(3) Uiso 1 1 d . . . . .
O2 O 0.1295(13) 0.259(3) 0.5048(9) 0.101(8) Uani 1 2 d S T P . .
O22 O 0.0927(8) 0.1855(17) 0.6349(6) 0.052(4) Uani 1 2 d S T P . .
O3 O 0.198(2) 0.0991(11) 0.5277(11) 0.105(7) Uiso 1 2 d S . P . .
O33 O 0.2631(17) 0.1315(9) 0.6557(8) 0.063(5) Uiso 1 2 d S . P . .
O4 O 0.3096(10) 0.3013(10) 0.5780(7) 0.070(3) Uiso 1 1 d . . . . .
O5 O 0.4667(17) 0.2334(9) 0.4085(8) 0.079(5) Uiso 1 2 d S . P . .
O55 O 0.5518(7) 0.4482(7) 0.4350(7) 0.068(4) Uiso 1 2 d S . P . .
Ag1 Ag 0.0000 0.0000 0.5797(6) 0.075(3) Uiso 0.399(11) 6 d S . . . .
Ag1A Ag 0.0000 0.0000 0.511(4) 0.01(3) Uiso 0.019(9) 6 d S . . . .
Ag2 Ag 0.6667 0.3333 0.372(2) 0.070(13) Uiso 0.16(3) 6 d S . . . .
Ag2A Ag 0.6667 0.3333 0.403(5) 0.100 Uiso 0.147(19) 6 d S U . . .
Ag2B Ag 0.6667 0.3333 0.4357(19) 0.033(14) Uiso 0.09(2) 6 d S . . . .
Ag4 Ag 0.4980(7) 0.5020(7) 0.5833(6) 0.068(5) Uiso 0.187(9) 2 d S . . . .
Ag4A Ag 0.5135(9) 0.4865(9) 0.5450(10) 0.111(10) Uiso 0.162(12) 2 d S . . . .
Ag5 Ag 0.370(4) 0.185(2) 0.7381(9) 0.048(10) Uiso 0.103(19) 2 d S . . . .
Ag5A Ag 0.323(4) 0.1616(18) 0.7451(10) 0.037(8) Uiso 0.106(19) 2 d S . . . .
Ag5B Ag 0.273(10) 0.137(5) 0.758(3) 0.12(3) Uiso 0.058(17) 2 d S . . . .

loop_
_atom_site_aniso_label
_atom_site_aniso_U_11
_atom_site_aniso_U_22
_atom_site_aniso_U_33
_atom_site_aniso_U_23
_atom_site_aniso_U_13
_atom_site_aniso_U_12
T1 0.078(3) 0.068(3) 0.048(3) 0.010(2) 0.014(2) 0.044(3)
T2 0.041(2) 0.0405(16) 0.0474(18) 0.0056(13) -0.004(2) 0.018(2)
O2 0.092(9) 0.16(2) 0.075(12) 0.009(13) 0.004(7) 0.079(11)
O22 0.051(6) 0.093(12) 0.026(7) -0.013(7) -0.006(3) 0.046(6)

loop_
_atom_type_symbol
_atom_type_description
_atom_type_scat_dispersion_real
_atom_type_scat_dispersion_imag
_atom_type_scat_source
Ag Ag -0.8971 1.1015 'International Tables Vol C Tables 4.2.6.8 and 6.1.1.4'
O O 0.0106 0.0060 'International Tables Vol C Tables 4.2.6.8 and 6.1.1.4'
Si Si 0.0817 0.0704 'International Tables Vol C Tables 4.2.6.8 and 6.1.1.4'

loop_
_geom_angle_atom_site_label_1
_geom_angle_atom_site_label_2
_geom_angle_atom_site_label_3
_geom_angle
_geom_angle_site_symmetry_1
_geom_angle_site_symmetry_3
_geom_angle_publ_flag
O2 T1 O1 115.0(10) . . ?
O2 T1 O3 109.2(14) . . ?
O1 T1 O3 117.2(10) . . ?
O2 T1 O4 111.3(11) . . ?
O1 T1 O4 103.0(7) . . ?
O3 T1 O4 99.8(11) . . ?
O11 T11 O33 103.8(9) 8 . ?
O11 T11 O4 115.9(7) 8 . ?
O33 T11 O4 108.5(9) . . ?
O11 T11 O22 110.5(7) 8 . ?
O33 T11 O22 105.8(10) . . ?
O4 T11 O22 111.6(8) . . ?
O11 T11 T11B 71(2) 8 . ?
O33 T11 T11B 87(2) . . ?
O4 T11 T11B 58(2) . . ?
O22 T11 T11B 166(2) . . ?
O11 T11 Ag5A 60.5(5) 8 . ?
O33 T11 Ag5A 43.8(7) . . ?
O4 T11 Ag5A 131.8(10) . . ?
O22 T11 Ag5A 113.9(10) . . ?
T11B T11 Ag5A 79(2) . . ?
O4 T11B T11 50.5(18) . . ?
O4 T11B Ag4 79(3) . . ?
T11 T11B Ag4 119(3) . . ?
O4 T11B O11 88(3) . 8 ?
T11 T11B O11 44.4(15) . 8 ?
Ag4 T11B O11 114(3) . 8 ?
O4 T11B Ag4A 70(2) . . ?
T11 T11B Ag4A 118(3) . . ?
Ag4 T11B Ag4A 20.2(9) . . ?
O11 T11B Ag4A 130(3) 8 . ?
O4 T11B Ag5 119(3) . . ?
T11 T11B Ag5 73(2) . . ?
Ag4 T11B Ag5 159(3) . . ?
O11 T11B Ag5 59.9(19) 8 . ?
Ag4A T11B Ag5 168(3) . . ?
O1 T2 O11 113.5(5) . . ?
O1 T2 O5 107.3(9) . . ?
O11 T2 O5 126.7(9) . . ?
O1 T2 O55 94.3(8) . . ?
O11 T2 O55 110.9(8) . . ?
O5 T2 O55 98.3(8) . . ?
T2 O1 T1 155.9(11) . . ?
T11 O11 T2 171.9(9) 15_554 . ?
T11 O11 T11B 64.8(19) 15_554 15_554 ?
T2 O11 T11B 119(2) . 15_554 ?
T1 O2 T1 158.0(17) 5 . ?
T1 O2 Ag5A 100.7(8) 5 15_554 ?
T1 O2 Ag5A 100.7(8) . 15_554 ?
T1 O2 Ag5 99.9(8) 5 15_554 ?
T1 O2 Ag5 99.9(8) . 15_554 ?
Ag5A O2 Ag5 13.1(9) 15_554 15_554 ?
T1 O2 Ag5B 101.0(9) 5 15_554 ?
T1 O2 Ag5B 101.0(9) . 15_554 ?
Ag5A O2 Ag5B 15(2) 15_554 15_554 ?
Ag5 O2 Ag5B 28(3) 15_554 15_554 ?
T11 O22 T11 133.8(12) . 5 ?
T11 O22 Ag1 111.3(5) . . ?
T11 O22 Ag1 111.3(5) 5 . ?
T1 O3 T1 138.3(17) . 6 ?
T1 O3 Ag1A 106.0(10) . . ?
T1 O3 Ag1A 106.0(10) 6 . ?
T1 O3 Ag1 110.8(8) . . ?
T1 O3 Ag1 110.8(8) 6 . ?
Ag1A O3 Ag1 39(2) . . ?
T11 O33 T11 148.7(13) 6 . ?
T11 O33 Ag5A 105.2(6) 6 . ?
T11 O33 Ag5A 105.2(6) . . ?
T11 O33 Ag5 105.6(7) 6 . ?
T11 O33 Ag5 105.6(7) . . ?
Ag5A O33 Ag5 13.9(9) . . ?
T11 O33 Ag5B 103.7(7) 6 . ?
T11 O33 Ag5B 103.7(7) . . ?
Ag5A O33 Ag5B 15(2) . . ?
Ag5 O33 Ag5B 29(3) . . ?
T11 O4 T1 122.3(6) . . ?
T11 O4 T11B 72(2) . . ?
T1 O4 T11B 155(2) . . ?
T11 O4 Ag4 115.8(8) . . ?
T1 O4 Ag4 121.0(8) . . ?
T11B O4 Ag4 55(2) . . ?
T2 O5 T2 145.5(14) 6 . ?
T2 O5 Ag2A 107.2(7) 6 . ?
T2 O5 Ag2A 107.2(7) . . ?
T2 O5 Ag2B 105.8(7) 6 . ?
T2 O5 Ag2B 105.8(7) . . ?
Ag2A O5 Ag2B 19(3) . . ?
T2 O5 Ag2 106.8(7) 6 . ?
T2 O5 Ag2 106.8(7) . . ?
Ag2A O5 Ag2 18(2) . . ?
Ag2B O5 Ag2 36.9(13) . . ?
T2 O55 T2 139.8(12) 4_665 . ?
T2 O55 Ag2B 94.7(7) 4_665 . ?
T2 O55 Ag2B 94.7(7) . . ?
Ag1A Ag1 O22 122.1(5) . 3 ?
Ag1A Ag1 O22 122.1(5) . 2 ?
O22 Ag1 O22 94.4(6) 3 2 ?
Ag1A Ag1 O22 122.1(5) . . ?
O22 Ag1 O22 94.4(6) 3 . ?
O22 Ag1 O22 94.4(6) 2 . ?
Ag1A Ag1 O3 61.1(7) . . ?
O22 Ag1 O3 83.4(4) 3 . ?
O22 Ag1 O3 176.8(10) 2 . ?
O22 Ag1 O3 83.4(4) . . ?
Ag1A Ag1 O3 61.1(7) . 3 ?
O22 Ag1 O3 83.4(4) 3 3 ?
O22 Ag1 O3 83.4(4) 2 3 ?
O22 Ag1 O3 176.8(10) . 3 ?
O3 Ag1 O3 98.6(9) . 3 ?
Ag1A Ag1 O3 61.1(7) . 2 ?
O22 Ag1 O3 176.8(10) 3 2 ?
O22 Ag1 O3 83.4(4) 2 2 ?
O22 Ag1 O3 83.5(4) . 2 ?
O3 Ag1 O3 98.6(9) . 2 ?
O3 Ag1 O3 98.6(9) 3 2 ?
Ag1 Ag1A O3 80(2) . . ?
Ag1 Ag1A O3 80(2) . 3 ?
O3 Ag1A O3 117.0(13) . 3 ?
Ag1 Ag1A O3 80(2) . 2 ?
O3 Ag1A O3 117.0(13) . 2 ?
O3 Ag1A O3 117.0(13) 3 2 ?
Ag2A Ag2 Ag2B 0.00(4) . . ?
Ag2A Ag2 O5 69.1(13) . 2_655 ?
Ag2B Ag2 O5 69.1(13) . 2_655 ?
Ag2A Ag2 O5 69.1(13) . 3_665 ?
Ag2B Ag2 O5 69.1(13) . 3_665 ?
O5 Ag2 O5 108.0(14) 2_655 3_665 ?
Ag2A Ag2 O5 69.1(14) . . ?
Ag2B Ag2 O5 69.1(13) . . ?
O5 Ag2 O5 108.0(14) 2_655 . ?
O5 Ag2 O5 108.0(14) 3_665 . ?
Ag2 Ag2A Ag2B 180.00(2) . . ?
Ag2 Ag2A O5 93(3) . 2_655 ?
Ag2B Ag2A O5 87(3) . 2_655 ?
Ag2 Ag2A O5 93(3) . . ?
Ag2B Ag2A O5 87(3) . . ?
O5 Ag2A O5 119.7(7) 2_655 . ?
Ag2 Ag2A O5 93(3) . 3_665 ?
Ag2B Ag2A O5 87(3) . 3_665 ?
O5 Ag2A O5 119.7(7) 2_655 3_665 ?
O5 Ag2A O5 119.7(7) . 3_665 ?
Ag2A Ag2B Ag2 0.00(4) . . ?
Ag2A Ag2B O5 74.0(12) . 2_655 ?
Ag2 Ag2B O5 74.0(12) . 2_655 ?
Ag2A Ag2B O5 74.0(12) . . ?
Ag2 Ag2B O5 74.0(12) . . ?
O5 Ag2B O5 112.7(10) 2_655 . ?
Ag2A Ag2B O5 74.0(12) . 3_665 ?
Ag2 Ag2B O5 74.0(12) . 3_665 ?
O5 Ag2B O5 112.7(10) 2_655 3_665 ?
O5 Ag2B O5 112.7(10) . 3_665 ?
Ag2A Ag2B O55 89.6(11) . 2_655 ?
Ag2 Ag2B O55 89.6(11) . 2_655 ?
O5 Ag2B O55 61.2(2) 2_655 2_655 ?
O5 Ag2B O55 61.2(2) . 2_655 ?
O5 Ag2B O55 164(2) 3_665 2_655 ?
Ag2A Ag2B O55 89.6(11) . 3_665 ?
Ag2 Ag2B O55 89.6(11) . 3_665 ?
O5 Ag2B O55 61.2(2) 2_655 3_665 ?
O5 Ag2B O55 164(2) . 3_665 ?
O5 Ag2B O55 61.2(2) 3_665 3_665 ?
O55 Ag2B O55 120.00(3) 2_655 3_665 ?
Ag2A Ag2B O55 89.6(11) . . ?
Ag2 Ag2B O55 89.6(11) . . ?
O5 Ag2B O55 164(2) 2_655 . ?
O5 Ag2B O55 61.2(2) . . ?
O5 Ag2B O55 61.2(2) 3_665 . ?
O55 Ag2B O55 120.00(3) 2_655 . ?
O55 Ag2B O55 120.00(3) 3_665 . ?
Ag4A Ag4 T11B 111(2) . 4_665 ?
Ag4A Ag4 T11B 111(2) . . ?
T11B Ag4 T11B 90(4) 4_665 . ?
Ag4A Ag4 O4 86.3(5) . . ?
T11B Ag4 O4 135(2) 4_665 . ?
T11B Ag4 O4 45(2) . . ?
Ag4A Ag4 O4 86.3(5) . 4_665 ?
T11B Ag4 O4 45(2) 4_665 4_665 ?
T11B Ag4 O4 135(2) . 4_665 ?
O4 Ag4 O4 171.6(10) . 4_665 ?
Ag4 Ag4A T11B 49.0(17) . 4_665 ?
Ag4 Ag4A T11B 49.0(17) . . ?
T11B Ag4A T11B 70(3) 4_665 . ?
Ag5A Ag5 Ag5B 6(5) . . ?
Ag5A Ag5 O33 76(3) . . ?
Ag5B Ag5 O33 82(3) . . ?
Ag5A Ag5 O2 83(3) . 8 ?
Ag5B Ag5 O2 77(3) . 8 ?
O33 Ag5 O2 159(2) . 8 ?
Ag5A Ag5 T11B 116(3) . . ?
Ag5B Ag5 T11B 120(3) . . ?
O33 Ag5 T11B 54.3(14) . . ?
O2 Ag5 T11B 139.4(17) 8 . ?
Ag5A Ag5 T11B 116(3) . 6 ?
Ag5B Ag5 T11B 120(3) . 6 ?
O33 Ag5 T11B 54.3(14) . 6 ?
O2 Ag5 T11B 139.5(17) 8 6 ?
T11B Ag5 T11B 68(3) . 6 ?
Ag5 Ag5A Ag5B 169(9) . . ?
Ag5 Ag5A O33 90(4) . . ?
Ag5B Ag5A O33 101(7) . . ?
Ag5 Ag5A O2 84(3) . 8 ?
Ag5B Ag5A O2 85(7) . 8 ?
O33 Ag5A O2 174(2) . 8 ?
Ag5 Ag5A T11 92(3) . 6 ?
Ag5B Ag5A T11 97(6) . 6 ?
O33 Ag5A T11 31.0(2) . 6 ?
O2 Ag5A T11 148.9(3) 8 6 ?
Ag5 Ag5A T11 92(3) . . ?
Ag5B Ag5A T11 97(6) . . ?
O33 Ag5A T11 31.0(2) . . ?
O2 Ag5A T11 148.9(3) 8 . ?
T11 Ag5A T11 61.9(4) 6 . ?
Ag5A Ag5B Ag5 5(4) . . ?
Ag5A Ag5B O33 64(7) . . ?
Ag5 Ag5B O33 69(4) . . ?
Ag5A Ag5B O2 80(7) . 8 ?
Ag5 Ag5B O2 75(4) . 8 ?
O33 Ag5B O2 144(5) . 8 ?

loop_
_geom_bond_atom_site_label_1
_geom_bond_atom_site_label_2
_geom_bond_distance
_geom_bond_site_symmetry_2
_geom_bond_publ_flag
T1 O2 1.624(7) . ?
T1 O1 1.649(16) . ?
T1 O3 1.672(11) . ?
T1 O4 1.683(17) . ?
T11 O11 1.583(14) 8 ?
T11 O33 1.652(8) . ?
T11 O4 1.666(16) . ?
T11 O22 1.698(9) . ?
T11 T11B 2.05(7) . ?
T11 Ag5A 3.092(17) . ?
T11B O4 1.83(7) . ?
T11B Ag4 2.11(7) . ?
T11B O11 2.14(7) 8 ?
T11B Ag4A 2.62(7) . ?
T11B Ag5 3.09(7) . ?
T2 O1 1.603(16) . ?
T2 O11 1.629(14) . ?
T2 O5 1.632(7) . ?
T2 O55 1.682(8) . ?
O11 T11 1.583(13) 15_554 ?
O11 T11B 2.14(7) 15_554 ?
O2 T1 1.624(7) 5 ?
O2 Ag5A 2.39(3) 15_554 ?
O2 Ag5 2.40(3) 15_554 ?
O2 Ag5B 2.42(7) 15_554 ?
O22 T11 1.698(9) 5 ?
O22 Ag1 2.456(17) . ?
O3 T1 1.672(11) 6 ?
O3 Ag1A 2.26(3) . ?
O3 Ag1 2.54(3) . ?
O33 T11 1.652(8) 6 ?
O33 Ag5A 2.22(3) . ?
O33 Ag5 2.28(3) . ?
O33 Ag5B 2.41(8) . ?
O4 Ag4 2.527(9) . ?
O5 T2 1.632(7) 6 ?
O5 Ag2A 2.25(2) . ?
O5 Ag2B 2.33(2) . ?
O5 Ag2 2.40(3) . ?
O55 T2 1.682(8) 4_665 ?
O55 Ag2B 2.578(17) . ?
Ag1 Ag1A 1.62(9) . ?
Ag1 O22 2.456(17) 3 ?
Ag1 O22 2.456(18) 2 ?
Ag1 O3 2.54(3) 3 ?
Ag1 O3 2.54(3) 2 ?
Ag1A O3 2.26(3) 3 ?
Ag1A O3 2.26(3) 2 ?
Ag2 Ag2A 0.73(9) . ?
Ag2 Ag2B 1.50(5) . ?
Ag2 O5 2.40(3) 2_655 ?
Ag2 O5 2.40(3) 3_665 ?
Ag2A Ag2B 0.77(11) . ?
Ag2A O5 2.25(2) 2_655 ?
Ag2A O5 2.25(2) 3_665 ?
Ag2B O5 2.33(2) 2_655 ?
Ag2B O5 2.33(2) 3_665 ?
Ag2B O55 2.578(17) 2_655 ?
Ag2B O55 2.578(17) 3_665 ?
Ag4 Ag4A 0.97(2) . ?
Ag4 T11B 2.11(7) 4_665 ?
Ag4 O4 2.527(9) 4_665 ?
Ag4A T11B 2.62(7) 4_665 ?
Ag5 Ag5A 0.55(4) . ?
Ag5 Ag5B 1.18(12) . ?
Ag5 O2 2.40(3) 8 ?
Ag5 T11B 3.09(7) 6 ?
Ag5A Ag5B 0.63(10) . ?
Ag5A O2 2.39(3) 8 ?
Ag5A T11 3.092(17) 6 ?
Ag5B O2 2.42(7) 8 ?
